data_7249544
loop_
_publ_author_name
'Giunchi, Andrea'
'Pandolfi, Lorenzo'
'Della Valle, Raffaele G.'
'Salzillo, Tommaso'
'Venuti, Elisabetta'
'Demitri, Nicola'
'Riegler, Hans'
'Petschacher, Christina'
'Liu, Jie'
'Werzer, Oliver'

_publ_section_title
;
 Structural properties and lattice phonons evolution in
 phenothiazine/iminostilbene solid solutions
;
_journal_issue 46
_journal_name_full CrystEngComm
_journal_page_first 6573
_journal_page_last 6584
_journal_paper_doi 10.1039/D4CE00605D
_journal_volume 26
_journal_year 2024
_chemical_formula_moiety '0.68(C14 H11 N), 0.32(C12 H9 N S)'
_chemical_formula_sum 'C13.36 H10.36 N S0.32'
_chemical_formula_weight 195.17
_space_group_crystal_system orthorhombic
_space_group_IT_number 62
_space_group_name_Hall '-P 2ac 2n'
_space_group_name_H-M_alt 'P n m a'
_atom_sites_solution_hydrogens mixed
_atom_sites_solution_primary direct
_atom_sites_solution_secondary difmap
_audit_creation_method SHELXL-2017/1
_audit_update_record
;
2017-07-18 deposited with the CCDC.	2024-10-28 downloaded from the CCDC.
;
_cell_angle_alpha 90
_cell_angle_beta 90
_cell_angle_gamma 90
_cell_formula_units_Z 4
_cell_length_a 8.169(2)
_cell_length_b 20.915(4)
_cell_length_c 6.053(1)
_cell_measurement_reflns_used 692
_cell_measurement_temperature 298(2)
_cell_measurement_theta_max 20.486
_cell_measurement_theta_min 3.451
_cell_volume 1034.2(4)
_computing_cell_refinement 'XDS (Kabsch, 2010)'
_computing_data_collection 'Elettra XRD1 Data Collection SW'
_computing_data_reduction 'XDS (Kabsch, 2010)'
_computing_molecular_graphics 'Ortep3 for Windows - Coot'
_computing_publication_material 'enCIFer - publCIF'
_computing_structure_refinement 'SHELXL-2017/1 (Sheldrick, 2015)'
_computing_structure_solution 'SHELXT (Sheldrick, 2015)'
_diffrn_ambient_temperature 298(2)
_diffrn_measured_fraction_theta_full 0.989
_diffrn_measured_fraction_theta_max 0.989
_diffrn_measurement_device_type
;
'Huber 4-circles Kappa Goniometer, Pilatus 2M detector'
;
_diffrn_measurement_method 'Rotating crystal'
_diffrn_radiation_type Synchrotron
_diffrn_radiation_wavelength 0.700
_diffrn_reflns_av_R_equivalents 0.0718
_diffrn_reflns_av_unetI/netI 0.0448
_diffrn_reflns_Laue_measured_fraction_full 0.989
_diffrn_reflns_Laue_measured_fraction_max 0.989
_diffrn_reflns_limit_h_max 8
_diffrn_reflns_limit_h_min -8
_diffrn_reflns_limit_k_max 20
_diffrn_reflns_limit_k_min -20
_diffrn_reflns_limit_l_max 6
_diffrn_reflns_limit_l_min -5
_diffrn_reflns_number 2392
_diffrn_reflns_point_group_measured_fraction_full 0.989
_diffrn_reflns_point_group_measured_fraction_max 0.989
_diffrn_reflns_theta_full 20.486
_diffrn_reflns_theta_max 20.486
_diffrn_reflns_theta_min 3.451
_diffrn_source 'Elettra Synchrotron - XRD1 BL'
_diffrn_standards_decay_% 0
_diffrn_standards_interval_count 0
_diffrn_standards_number 0
_exptl_absorpt_coefficient_mu 0.129
_exptl_absorpt_correction_type none
_exptl_crystal_colour 'Light yellow'
_exptl_crystal_density_diffrn 1.253
_exptl_crystal_description 'Thin plate'
_exptl_crystal_F_000 411
_exptl_crystal_size_max 0.050
_exptl_crystal_size_mid 0.050
_exptl_crystal_size_min 0.010
_refine_diff_density_max 0.359
_refine_diff_density_min -0.227
_refine_diff_density_rms 0.063
_refine_ls_extinction_method none
_refine_ls_goodness_of_fit_ref 1.003
_refine_ls_hydrogen_treatment mixed
_refine_ls_matrix_type full
_refine_ls_number_parameters 78
_refine_ls_number_reflns 553
_refine_ls_number_restraints 54
_refine_ls_restrained_S_all 0.962
_refine_ls_R_factor_all 0.1886
_refine_ls_R_factor_gt 0.1205
_refine_ls_shift/su_max 0.002
_refine_ls_shift/su_mean 0.000
_refine_ls_structure_factor_coef Fsqd
_refine_ls_weighting_details 'w=1/[\s^2^(Fo^2^)+(0.0990P)^2^+6.0000P] where P=(Fo^2^+2Fc^2^)/3'
_refine_ls_weighting_scheme calc
_refine_ls_wR_factor_gt 0.2710
_refine_ls_wR_factor_ref 0.3268
_reflns_Friedel_coverage 0.000
_reflns_number_gt 298
_reflns_number_total 553
_reflns_threshold_expression 'I > 2\s(I)'
_cod_data_source_file d4ce00605d2.cif
_cod_data_source_block ISBPTZ298K
_cod_depositor_comments 'Adding full bibliography for 7249540--7249545.cif.'
_cod_database_code 7249544
_shelx_shelxl_version_number 2017/1
_shelx_space_group_comment
;
The symmetry employed for this shelxl refinement is uniquely defined
by the following loop, which should always be used as a source of
symmetry information in preference to the above space-group names.
They are only intended as comments.
;
_shelx_estimated_absorpt_t_min 0.994
_shelx_estimated_absorpt_t_max 0.999

loop_
_space_group_symop_operation_xyz
'x, y, z'
'-x+1/2, -y, z+1/2'
'-x, y+1/2, -z'
'x+1/2, -y+1/2, -z+1/2'
'-x, -y, -z'
'x-1/2, y, -z-1/2'
'x, -y-1/2, z'
'-x-1/2, y-1/2, z-1/2'

loop_
_atom_site_label
_atom_site_type_symbol
_atom_site_fract_x
_atom_site_fract_y
_atom_site_fract_z
_atom_site_U_iso_or_equiv
_atom_site_adp_type
_atom_site_occupancy
_atom_site_site_symmetry_order
_atom_site_calc_flag
_atom_site_refinement_flags_posn
_atom_site_refinement_flags_adp
_atom_site_refinement_flags_occupancy
_atom_site_disorder_assembly
_atom_site_disorder_group
S_1 S 0.1082(14) 0.250000 0.2947(18) 0.086(4) Uani 0.32 2 d DS T P A 1
N_1 N 0.296(6) 0.250000 0.732(4) 0.074(16) Uani 0.32 2 d DS T P A 1
HN1_1 H 0.371(9) 0.250000 0.822(8) 0.089 Uiso 0.32 2 d DS U P B 1
C1_1 C 0.288(5) 0.3089(2) 0.623(4) 0.11(8) Uiso 0.32 1 d D . P A 1
C2_1 C 0.212(3) 0.3151(2) 0.417(3) 0.064(11) Uiso 0.32 1 d D . P A 1
C6_1 C 0.361(7) 0.3628(8) 0.719(5) 0.079(15) Uiso 0.32 1 d D . P A 1
H6_1 H 0.407983 0.359746 0.858571 0.094 Uiso 0.32 1 calc R U P A 1
C3_1 C 0.215(4) 0.3732(6) 0.306(4) 0.095(11) Uiso 0.32 1 d D . P A 1
H3_1 H 0.167377 0.376413 0.166422 0.114 Uiso 0.32 1 calc R U P A 1
C4_1 C 0.287(4) 0.4266(6) 0.401(4) 0.082(9) Uiso 0.32 1 d D . P A 1
H4_1 H 0.285563 0.465772 0.328548 0.099 Uiso 0.32 1 calc R U P A 1
C5_1 C 0.362(7) 0.4210(10) 0.607(6) 0.140(17) Uiso 0.32 1 d D . P A 1
H5_1 H 0.413510 0.456235 0.669855 0.167 Uiso 0.32 1 calc R U P A 1
N_2 N 0.247(3) 0.250000 0.717(3) 0.112(13) Uani 0.68 2 d DS T P C 2
HN1_2 H 0.279(6) 0.250000 0.846(3) 0.134 Uiso 0.68 2 d DS U P D 2
C1_2 C 0.285(2) 0.3098(4) 0.621(2) 0.08(3) Uiso 0.68 1 d D . P C 2
C2_2 C 0.220(2) 0.3273(3) 0.413(2) 0.094(7) Uiso 0.68 1 d D . P C 2
CA_2 C 0.131(2) 0.28208(17) 0.274(2) 0.112(8) Uiso 0.68 1 d D . P C 2
HA_2 H 0.063345 0.300720 0.168518 0.135 Uiso 0.68 1 calc R U P C 2
C6_2 C 0.366(4) 0.3553(7) 0.748(3) 0.115(10) Uiso 0.68 1 d D . P C 2
H6_2 H 0.407542 0.343740 0.885165 0.138 Uiso 0.68 1 calc R U P C 2
C3_2 C 0.240(2) 0.3907(4) 0.345(2) 0.103(6) Uiso 0.68 1 d D . P C 2
H3_2 H 0.195420 0.403197 0.209925 0.123 Uiso 0.68 1 calc R U P C 2
C5_2 C 0.386(3) 0.4177(6) 0.674(3) 0.109(6) Uiso 0.68 1 d D . P C 2
H5_2 H 0.441755 0.447293 0.760992 0.131 Uiso 0.68 1 calc R U P C 2
C4_2 C 0.323(3) 0.4358(5) 0.471(3) 0.125(7) Uiso 0.68 1 d D . P C 2
H4_2 H 0.336214 0.477443 0.419520 0.150 Uiso 0.68 1 calc R U P C 2

loop_
_atom_site_aniso_label
_atom_site_aniso_U_11
_atom_site_aniso_U_22
_atom_site_aniso_U_33
_atom_site_aniso_U_23
_atom_site_aniso_U_13
_atom_site_aniso_U_12
S_1 0.042(6) 0.170(14) 0.045(7) 0.000 -0.019(5) 0.000
N_1 0.06(3) 0.12(4) 0.04(3) 0.000 0.01(2) 0.000
N_2 0.11(2) 0.14(3) 0.08(2) 0.000 -0.014(16) 0.000

loop_
_atom_type_symbol
_atom_type_description
_atom_type_scat_dispersion_real
_atom_type_scat_dispersion_imag
_atom_type_scat_source
C C 0.0030 0.0016 'International Tables Vol C Tables 4.2.6.8 and 6.1.1.4'
N N 0.0059 0.0032 'International Tables Vol C Tables 4.2.6.8 and 6.1.1.4'
H H 0.0000 0.0000 'International Tables Vol C Tables 4.2.6.8 and 6.1.1.4'
S S 0.1218 0.1208 'International Tables Vol C Tables 4.2.6.8 and 6.1.1.4'

loop_
_geom_angle_atom_site_label_1
_geom_angle_atom_site_label_2
_geom_angle_atom_site_label_3
_geom_angle
_geom_angle_site_symmetry_1
_geom_angle_site_symmetry_3
_geom_angle_publ_flag
C2_1 S_1 C2_1 100.8(6) . 7_565 ?
C1_1 N_1 C1_1 123.5(10) 7_565 . ?
C1_1 N_1 HN1_1 110.4(11) 7_565 . ?
C1_1 N_1 HN1_1 110.4(11) . . ?
N_1 C1_1 C6_1 119.6(6) . . ?
N_1 C1_1 C2_1 121.4(5) . . ?
C6_1 C1_1 C2_1 119.0(5) . . ?
C3_1 C2_1 C1_1 120.3(5) . . ?
C3_1 C2_1 S_1 118.7(5) . . ?
C1_1 C2_1 S_1 121.0(5) . . ?
C5_1 C6_1 C1_1 120.3(6) . . ?
C5_1 C6_1 H6_1 119.9 . . ?
C1_1 C6_1 H6_1 119.9 . . ?
C2_1 C3_1 C4_1 120.6(6) . . ?
C2_1 C3_1 H3_1 119.7 . . ?
C4_1 C3_1 H3_1 119.7 . . ?
C5_1 C4_1 C3_1 119.4(6) . . ?
C5_1 C4_1 H4_1 120.3 . . ?
C3_1 C4_1 H4_1 120.3 . . ?
C4_1 C5_1 C6_1 120.4(6) . . ?
C4_1 C5_1 H5_1 119.8 . . ?
C6_1 C5_1 H5_1 119.8 . . ?
C1_2 N_2 C1_2 124.4(16) 7_565 . ?
C1_2 N_2 HN1_2 108.8(11) 7_565 . ?
C1_2 N_2 HN1_2 108.8(11) . . ?
C6_2 C1_2 C2_2 119.6(5) . . ?
C6_2 C1_2 N_2 118.8(6) . . ?
C2_2 C1_2 N_2 120.8(6) . . ?
C3_2 C2_2 C1_2 117.6(5) . . ?
C3_2 C2_2 CA_2 120.2(6) . . ?
C1_2 C2_2 CA_2 122.2(6) . . ?
CA_2 CA_2 C2_2 130.4(5) 7_565 . ?
CA_2 CA_2 HA_2 114.8 7_565 . ?
C2_2 CA_2 HA_2 114.8 . . ?
C5_2 C6_2 C1_2 121.5(6) . . ?
C5_2 C6_2 H6_2 119.3 . . ?
C1_2 C6_2 H6_2 119.3 . . ?
C4_2 C3_2 C2_2 122.6(6) . . ?
C4_2 C3_2 H3_2 118.7 . . ?
C2_2 C3_2 H3_2 118.7 . . ?
C4_2 C5_2 C6_2 119.8(6) . . ?
C4_2 C5_2 H5_2 120.1 . . ?
C6_2 C5_2 H5_2 120.1 . . ?
C5_2 C4_2 C3_2 118.9(6) . . ?
C5_2 C4_2 H4_2 120.6 . . ?
C3_2 C4_2 H4_2 120.6 . . ?

loop_
_geom_bond_atom_site_label_1
_geom_bond_atom_site_label_2
_geom_bond_distance
_geom_bond_site_symmetry_2
_geom_bond_publ_flag
S_1 C2_1 1.766(5) . ?
S_1 C2_1 1.766(5) 7_565 ?
N_1 C1_1 1.398(5) 7_565 ?
N_1 C1_1 1.398(5) . ?
N_1 HN1_1 0.819(9) . ?
C1_1 C6_1 1.400(6) . ?
C1_1 C2_1 1.401(6) . ?
C2_1 C3_1 1.389(6) . ?
C6_1 C5_1 1.394(7) . ?
C6_1 H6_1 0.9300 . ?
C3_1 C4_1 1.391(7) . ?
C3_1 H3_1 0.9300 . ?
C4_1 C5_1 1.392(7) . ?
C4_1 H4_1 0.9300 . ?
C5_1 H5_1 0.9300 . ?
N_2 C1_2 1.415(5) 7_565 ?
N_2 C1_2 1.415(5) . ?
N_2 HN1_2 0.820(9) . ?
C1_2 C6_2 1.389(6) . ?
C1_2 C2_2 1.416(6) . ?
C2_2 C3_2 1.398(6) . ?
C2_2 CA_2 1.459(6) . ?
CA_2 CA_2 1.342(7) 7_565 ?
CA_2 HA_2 0.9300 . ?
C6_2 C5_2 1.389(7) . ?
C6_2 H6_2 0.9300 . ?
C3_2 C4_2 1.392(7) . ?
C3_2 H3_2 0.9300 . ?
C5_2 C4_2 1.388(7) . ?
C5_2 H5_2 0.9300 . ?
C4_2 H4_2 0.9300 . ?

loop_
_geom_torsion_atom_site_label_1
_geom_torsion_atom_site_label_2
_geom_torsion_atom_site_label_3
_geom_torsion_atom_site_label_4
_geom_torsion
_geom_torsion_site_symmetry_1
_geom_torsion_site_symmetry_2
_geom_torsion_site_symmetry_3
_geom_torsion_site_symmetry_4
_geom_torsion_publ_flag
C1_1 N_1 C1_1 C6_1 -154(4) 7_565 . . . ?
C1_1 N_1 C1_1 C2_1 25(5) 7_565 . . . ?
N_1 C1_1 C2_1 C3_1 -176(3) . . . . ?
C6_1 C1_1 C2_1 C3_1 3(5) . . . . ?
N_1 C1_1 C2_1 S_1 5(3) . . . . ?
C6_1 C1_1 C2_1 S_1 -176(4) . . . . ?
C2_1 S_1 C2_1 C3_1 155(2) 7_565 . . . ?
C2_1 S_1 C2_1 C1_1 -26(3) 7_565 . . . ?
N_1 C1_1 C6_1 C5_1 176(5) . . . . ?
C2_1 C1_1 C6_1 C5_1 -2(7) . . . . ?
C1_1 C2_1 C3_1 C4_1 -2(5) . . . . ?
S_1 C2_1 C3_1 C4_1 176(3) . . . . ?
C2_1 C3_1 C4_1 C5_1 2(6) . . . . ?
C3_1 C4_1 C5_1 C6_1 -2(8) . . . . ?
C1_1 C6_1 C5_1 C4_1 2(9) . . . . ?
C1_2 N_2 C1_2 C6_2 -129.2(19) 7_565 . . . ?
C1_2 N_2 C1_2 C2_2 61(3) 7_565 . . . ?
C6_2 C1_2 C2_2 C3_2 0(3) . . . . ?
N_2 C1_2 C2_2 C3_2 169.5(18) . . . . ?
C6_2 C1_2 C2_2 CA_2 -179(2) . . . . ?
N_2 C1_2 C2_2 CA_2 -9(3) . . . . ?
C3_2 C2_2 CA_2 CA_2 161.1(13) . . . 7_565 ?
C1_2 C2_2 CA_2 CA_2 -20(2) . . . 7_565 ?
C2_2 C1_2 C6_2 C5_2 -1(4) . . . . ?
N_2 C1_2 C6_2 C5_2 -171(2) . . . . ?
C1_2 C2_2 C3_2 C4_2 1(3) . . . . ?
CA_2 C2_2 C3_2 C4_2 179.9(19) . . . . ?
C1_2 C6_2 C5_2 C4_2 1(4) . . . . ?
C6_2 C5_2 C4_2 C3_2 0(3) . . . . ?
C2_2 C3_2 C4_2 C5_2 -1(3) . . . . ?
